data_7016322
loop_
_publ_author_name
'Dost\'al, Libor'
'Jambor, Roman'
'R\%u\<zi\<cka, Ale\<s'
'Jir\'asko, Robert'
'Hole\<cek, Jaroslav'
'De Proft, Frank'

_publ_section_title
;
 OCO and NCO chelated derivatives of heavier group 15 elements. Study
 on possibility of cyclization reaction via intramolecular ether bond
 cleavage.
;
_journal_issue 35
_journal_name_full 'Dalton transactions (Cambridge, England : 2003)'
_journal_page_first 8922
_journal_page_last 8934
_journal_paper_doi 10.1039/c1dt10234f
_journal_volume 40
_journal_year 2011
_chemical_formula_moiety 'C12 H16 As Cl O2'
_chemical_formula_sum 'C12 H16 As Cl O2'
_chemical_formula_weight 302.62
_chemical_name_systematic
;
?
;
_space_group_IT_number 15
_symmetry_cell_setting monoclinic
_symmetry_space_group_name_Hall '-C 2yc'
_symmetry_space_group_name_H-M 'C 1 2/c 1'
_atom_sites_solution_hydrogens geom
_atom_sites_solution_primary direct
_atom_sites_solution_secondary difmap
_audit_creation_method SHELXL-97
_cell_angle_alpha 90
_cell_angle_beta 116.012(7)
_cell_angle_gamma 90
_cell_formula_units_Z 8
_cell_length_a 25.3962(7)
_cell_length_b 8.1221(9)
_cell_length_c 14.6069(12)
_cell_measurement_reflns_used 3091
_cell_measurement_temperature 150(1)
_cell_measurement_theta_max 27.5
_cell_measurement_theta_min 1
_cell_volume 2707.8(4)
_computing_cell_refinement 'COLLECT and DENZO'
_computing_data_collection 'COLLECT (Hooft, 1998) and DENZO (Otwinowski & Minor, 1997)'
_computing_data_reduction 'COLLECT and DENZO'
_computing_molecular_graphics 'PLATON (Spek, 2003)'
_computing_publication_material 'SHELXL-97 (Sheldrick, 1997)'
_computing_structure_refinement 'SHELXL-97 (Sheldrick, 1997)'
_computing_structure_solution 'SIR92 (Altomare et al., 1994)'
_diffrn_ambient_temperature 150(1)
_diffrn_detector_area_resol_mean 9.091
_diffrn_measured_fraction_theta_full 0.991
_diffrn_measured_fraction_theta_max 0.991
_diffrn_measurement_device_type 'Bruker Nonius KappaCCD area detector'
_diffrn_measurement_method '\f and \w scans to fill the Ewald sphere'
_diffrn_radiation_monochromator graphite
_diffrn_radiation_source 'fine-focus sealed tube'
_diffrn_radiation_type MoK\a
_diffrn_radiation_wavelength 0.71073
_diffrn_reflns_av_R_equivalents 0.1349
_diffrn_reflns_av_sigmaI/netI 0.1533
_diffrn_reflns_limit_h_max 32
_diffrn_reflns_limit_h_min -32
_diffrn_reflns_limit_k_max 10
_diffrn_reflns_limit_k_min -9
_diffrn_reflns_limit_l_max 18
_diffrn_reflns_limit_l_min -16
_diffrn_reflns_number 10758
_diffrn_reflns_theta_full 27.49
_diffrn_reflns_theta_max 27.49
_diffrn_reflns_theta_min 2.66
_diffrn_standards_number 0
_exptl_absorpt_coefficient_mu 2.692
_exptl_absorpt_correction_T_max 0.607
_exptl_absorpt_correction_T_min 0.460
_exptl_absorpt_correction_type integration
_exptl_absorpt_process_details
;
Gaussian integration (Coppens, 1970)
;
_exptl_crystal_colour colourless
_exptl_crystal_density_diffrn 1.485
_exptl_crystal_density_method 'not measured'
_exptl_crystal_description block
_exptl_crystal_F_000 1232
_exptl_crystal_size_max 0.41
_exptl_crystal_size_mid 0.39
_exptl_crystal_size_min 0.22
_refine_diff_density_max 0.368
_refine_diff_density_min -0.501
_refine_diff_density_rms 0.088
_refine_ls_extinction_method none
_refine_ls_goodness_of_fit_ref 1.054
_refine_ls_hydrogen_treatment constr
_refine_ls_matrix_type full
_refine_ls_number_parameters 145
_refine_ls_number_reflns 3091
_refine_ls_number_restraints 0
_refine_ls_restrained_S_all 1.054
_refine_ls_R_factor_all 0.2093
_refine_ls_R_factor_gt 0.0672
_refine_ls_shift/su_max 0.001
_refine_ls_shift/su_mean 0.000
_refine_ls_structure_factor_coef Fsqd
_refine_ls_weighting_details 'calc w=1/[\s^2^(Fo^2^)+(0.0255P)^2^+8.1367P] where P=(Fo^2^+2Fc^2^)/3'
_refine_ls_weighting_scheme calc
_refine_ls_wR_factor_gt 0.0874
_refine_ls_wR_factor_ref 0.1217
_reflns_number_gt 1339
_reflns_number_total 3091
_reflns_threshold_expression >2sigma(I)
_cod_data_source_file c1dt10234f.txt
_cod_data_source_block 4
_cod_original_cell_volume 2707.7(4)
_cod_original_sg_symbol_H-M 'C 2/c'
_cod_database_code 7016322

loop_
_symmetry_equiv_pos_as_xyz
'x, y, z'
'-x, y, -z+1/2'
'x+1/2, y+1/2, z'
'-x+1/2, y+1/2, -z+1/2'
'-x, -y, -z'
'x, -y, z-1/2'
'-x+1/2, -y+1/2, -z'
'x+1/2, -y+1/2, z-1/2'

loop_
_atom_site_label
_atom_site_type_symbol
_atom_site_fract_x
_atom_site_fract_y
_atom_site_fract_z
_atom_site_U_iso_or_equiv
_atom_site_adp_type
_atom_site_occupancy
_atom_site_symmetry_multiplicity
_atom_site_calc_flag
_atom_site_refinement_flags
As1 As 0.10424(3) 0.15882(7) -0.26403(5) 0.0569(2) Uani 1 1 d .
Cl1 Cl 0.13054(7) 0.1581(2) -0.39329(13) 0.0795(5) Uani 1 1 d .
O2 O 0.12657(16) 0.4749(4) -0.2313(3) 0.0515(10) Uani 1 1 d .
O1 O 0.06117(18) -0.0247(4) -0.2954(3) 0.0697(12) Uani 1 1 d .
C1 C 0.0341(2) 0.2809(6) -0.3364(4) 0.0388(14) Uani 1 1 d .
C2 C -0.0132(2) 0.1729(7) -0.3849(4) 0.0445(13) Uani 1 1 d .
C3 C -0.0682(3) 0.2355(8) -0.4426(4) 0.0566(17) Uani 1 1 d .
H3 H -0.0998 0.1648 -0.4752 0.068 Uiso 1 1 d R
C4 C -0.0762(3) 0.4039(8) -0.4517(4) 0.0578(18) Uani 1 1 d .
H4 H -0.1133 0.4469 -0.4903 0.069 Uiso 1 1 d R
C6 C 0.0258(2) 0.4489(6) -0.3453(4) 0.0394(13) Uani 1 1 d .
C8 C 0.0759(2) 0.5662(6) -0.2955(4) 0.0516(16) Uani 1 1 d .
H8A H 0.0833 0.6240 -0.3467 0.062 Uiso 1 1 d R
H8B H 0.0668 0.6469 -0.2555 0.062 Uiso 1 1 d R
C7 C 0.0021(3) -0.0062(7) -0.3685(5) 0.0599(17) Uani 1 1 d .
H7A H -0.0236 -0.0620 -0.3453 0.072 Uiso 1 1 d R
H7B H -0.0030 -0.0561 -0.4322 0.072 Uiso 1 1 d R
C5 C -0.0297(3) 0.5092(7) -0.4043(4) 0.0539(16) Uani 1 1 d .
H5 H -0.0356 0.6224 -0.4119 0.065 Uiso 1 1 d R
C11 C 0.1781(3) 0.7144(8) -0.1307(6) 0.109(3) Uani 1 1 d .
H11A H 0.1492 0.7881 -0.1774 0.130 Uiso 1 1 d R
H11B H 0.2155 0.7685 -0.1008 0.130 Uiso 1 1 d R
H11C H 0.1671 0.6830 -0.0781 0.130 Uiso 1 1 d R
C9 C 0.1818(3) 0.5628(8) -0.1881(5) 0.070(2) Uani 1 1 d .
C10 C 0.2242(3) 0.4411(8) -0.1139(5) 0.087(2) Uani 1 1 d .
H10A H 0.2104 0.4074 -0.0652 0.104 Uiso 1 1 d R
H10B H 0.2619 0.4923 -0.0789 0.104 Uiso 1 1 d R
H10C H 0.2274 0.3466 -0.1505 0.104 Uiso 1 1 d R
C12 C 0.1995(3) 0.6063(12) -0.2707(6) 0.140(4) Uani 1 1 d .
H12A H 0.1933 0.5131 -0.3147 0.167 Uiso 1 1 d R
H12B H 0.2402 0.6365 -0.2411 0.167 Uiso 1 1 d R
H12C H 0.1762 0.6972 -0.3095 0.167 Uiso 1 1 d R

loop_
_atom_site_aniso_label
_atom_site_aniso_U_11
_atom_site_aniso_U_22
_atom_site_aniso_U_33
_atom_site_aniso_U_23
_atom_site_aniso_U_13
_atom_site_aniso_U_12
As1 0.0557(4) 0.0419(3) 0.0571(4) 0.0016(4) 0.0102(3) 0.0072(4)
Cl1 0.0575(10) 0.0928(13) 0.0884(13) -0.0240(12) 0.0321(10) 0.0079(10)
O2 0.049(2) 0.042(2) 0.053(3) -0.001(2) 0.013(2) -0.006(2)
O1 0.076(3) 0.036(2) 0.081(3) 0.007(2) 0.020(3) 0.005(2)
C1 0.041(3) 0.042(3) 0.030(3) -0.003(3) 0.012(3) 0.001(3)
C2 0.050(3) 0.044(3) 0.037(3) -0.004(3) 0.017(3) 0.000(3)
C3 0.058(4) 0.068(4) 0.039(4) -0.014(3) 0.017(3) -0.015(4)
C4 0.045(4) 0.075(5) 0.047(4) -0.004(3) 0.014(3) 0.012(3)
C6 0.044(3) 0.041(3) 0.029(3) -0.002(3) 0.012(3) 0.004(3)
C8 0.055(4) 0.036(3) 0.055(4) 0.002(3) 0.017(3) 0.001(3)
C7 0.078(5) 0.042(4) 0.058(4) -0.008(3) 0.029(4) -0.010(3)
C5 0.061(4) 0.042(4) 0.048(4) 0.005(3) 0.014(3) 0.011(3)
C11 0.102(6) 0.064(5) 0.096(6) -0.014(5) -0.016(5) -0.012(4)
C9 0.052(4) 0.068(5) 0.064(5) 0.004(4) 0.003(4) -0.015(4)
C10 0.049(4) 0.088(5) 0.097(6) -0.005(5) 0.007(4) -0.005(4)
C12 0.076(6) 0.235(12) 0.087(6) 0.022(7) 0.016(5) -0.076(6)

loop_
_atom_type_symbol
_atom_type_description
_atom_type_scat_dispersion_real
_atom_type_scat_dispersion_imag
_atom_type_scat_source
C C 0.0033 0.0016 'International Tables Vol C Tables 4.2.6.8 and 6.1.1.4'
H H 0.0000 0.0000 'International Tables Vol C Tables 4.2.6.8 and 6.1.1.4'
O O 0.0106 0.0060 'International Tables Vol C Tables 4.2.6.8 and 6.1.1.4'
Cl Cl 0.1484 0.1585 'International Tables Vol C Tables 4.2.6.8 and 6.1.1.4'
As As 0.0499 2.0058 'International Tables Vol C Tables 4.2.6.8 and 6.1.1.4'

loop_
_exptl_crystal_face_index_h
_exptl_crystal_face_index_k
_exptl_crystal_face_index_l
_exptl_crystal_face_perp_dist
1 1 0 0.089
-1 0 0 0.101
0 -1 0 0.205
1 0 0 0.112
1 0 -1 0.135
-1 0 2 0.175

loop_
_geom_angle_atom_site_label_1
_geom_angle_atom_site_label_2
_geom_angle_atom_site_label_3
_geom_angle
O1 As1 C1 88.5(2)
O1 As1 Cl1 98.93(15)
C1 As1 Cl1 94.88(17)
C8 O2 C9 117.0(4)
C7 O1 As1 115.6(3)
C6 C1 C2 120.7(5)
C6 C1 As1 129.4(4)
C2 C1 As1 109.9(4)
C3 C2 C1 119.6(5)
C3 C2 C7 125.5(5)
C1 C2 C7 115.0(5)
C2 C3 C4 119.5(6)
C2 C3 H3 120.1
C4 C3 H3 120.4
C5 C4 C3 120.8(6)
C5 C4 H4 119.4
C3 C4 H4 119.8
C1 C6 C5 118.8(5)
C1 C6 C8 121.5(5)
C5 C6 C8 119.7(5)
O2 C8 C6 108.6(4)
O2 C8 H8A 109.5
C6 C8 H8A 110.1
O2 C8 H8B 109.9
C6 C8 H8B 110.3
H8A C8 H8B 108.4
O1 C7 C2 109.7(4)
O1 C7 H7A 109.9
C2 C7 H7A 110.1
O1 C7 H7B 109.3
C2 C7 H7B 109.6
H7A C7 H7B 108.2
C4 C5 C6 120.7(5)
C4 C5 H5 119.8
C6 C5 H5 119.5
C9 C11 H11A 109.1
C9 C11 H11B 109.5
H11A C11 H11B 109.5
C9 C11 H11C 109.7
H11A C11 H11C 109.5
H11B C11 H11C 109.5
O2 C9 C12 109.9(5)
O2 C9 C10 103.9(5)
C12 C9 C10 111.1(6)
O2 C9 C11 110.9(6)
C12 C9 C11 111.5(7)
C10 C9 C11 109.4(6)
C9 C10 H10A 109.9
C9 C10 H10B 109.2
H10A C10 H10B 109.5
C9 C10 H10C 109.3
H10A C10 H10C 109.5
H10B C10 H10C 109.5
C9 C12 H12A 109.3
C9 C12 H12B 109.8
H12A C12 H12B 109.5
C9 C12 H12C 109.3
H12A C12 H12C 109.5
H12B C12 H12C 109.5

loop_
_geom_bond_atom_site_label_1
_geom_bond_atom_site_label_2
_geom_bond_distance
As1 O1 1.785(4)
As1 C1 1.903(5)
As1 Cl1 2.2621(18)
O2 C8 1.424(6)
O2 C9 1.449(6)
O1 C7 1.417(6)
C1 C6 1.379(7)
C1 C2 1.403(7)
C2 C3 1.375(7)
C2 C7 1.497(7)
C3 C4 1.380(8)
C3 H3 0.9299
C4 C5 1.374(7)
C4 H4 0.9300
C6 C5 1.379(7)
C6 C8 1.497(7)
C8 H8A 0.9700
C8 H8B 0.9700
C7 H7A 0.9700
C7 H7B 0.9699
C5 H5 0.9299
C11 C9 1.516(9)
C11 H11A 0.9600
C11 H11B 0.9601
C11 H11C 0.9599
C9 C12 1.503(9)
C9 C10 1.513(8)
C10 H10A 0.9601
C10 H10B 0.9599
C10 H10C 0.9600
C12 H12A 0.9600
C12 H12B 0.9600
C12 H12C 0.9600
